data_7224081
loop_
_publ_author_name
'Wu, Lan-Lan'
'Zhao, Junfang'
'Wang, Hui'
'Wang, Jingyuan'

_publ_section_title
;
 A lanthanide(iii) metal--organic framework exhibiting ratiometric
 luminescent temperature sensing and tunable white light emission
;
_journal_issue 23
_journal_name_full CrystEngComm
_journal_page_first 4268
_journal_paper_doi 10.1039/C5CE02444G
_journal_volume 18
_journal_year 2016
_chemical_formula_sum 'C21 H19 N7 O9 Tb'
_chemical_formula_weight 672.35
_chemical_name_systematic
;
 ?
;
_space_group_IT_number 15
_symmetry_cell_setting monoclinic
_symmetry_space_group_name_Hall '-C 2yc'
_symmetry_space_group_name_H-M 'C 1 2/c 1'
_atom_sites_solution_hydrogens geom
_atom_sites_solution_primary direct
_atom_sites_solution_secondary difmap
_audit_creation_method SHELXL-97
_audit_update_record
;
2015-10-07 deposited with the CCDC.
2016-02-01 downloaded from the CCDC.
;
_cell_angle_alpha 90.00
_cell_angle_beta 100.155(3)
_cell_angle_gamma 90.00
_cell_formula_units_Z 8
_cell_length_a 28.282(4)
_cell_length_b 13.5640(18)
_cell_length_c 14.509(2)
_cell_measurement_temperature 273(2)
_cell_volume 5478.7(13)
_computing_cell_refinement 'Bruker SMART'
_computing_data_collection 'Bruker SMART'
_computing_data_reduction 'Bruker SAINT'
_computing_molecular_graphics SHELXP-97
_computing_publication_material SHELXTL
_computing_structure_refinement 'SHELXL-97 (Sheldrick, 1997)'
_computing_structure_solution 'SHELXS-97 (Sheldrick, 1990)'
_diffrn_ambient_temperature 273(2)
_diffrn_detector_area_resol_mean 9.00cm
_diffrn_measured_fraction_theta_full 0.996
_diffrn_measured_fraction_theta_max 0.996
_diffrn_measurement_device_type 'CCD area detector'
_diffrn_measurement_method 'phi and omega scans'
_diffrn_radiation_monochromator graphite
_diffrn_radiation_source 'fine-focus sealed tube'
_diffrn_radiation_type MoK\a
_diffrn_radiation_wavelength 0.71073
_diffrn_reflns_av_R_equivalents 0.0712
_diffrn_reflns_av_sigmaI/netI 0.0783
_diffrn_reflns_limit_h_max 34
_diffrn_reflns_limit_h_min -27
_diffrn_reflns_limit_k_max 16
_diffrn_reflns_limit_k_min -12
_diffrn_reflns_limit_l_max 17
_diffrn_reflns_limit_l_min -17
_diffrn_reflns_number 16466
_diffrn_reflns_theta_full 25.76
_diffrn_reflns_theta_max 25.76
_diffrn_reflns_theta_min 1.46
_diffrn_standards_decay_% none
_diffrn_standards_interval_count none
_diffrn_standards_interval_time none
_diffrn_standards_number none
_exptl_absorpt_coefficient_mu 2.640
_exptl_absorpt_correction_T_max 0.582
_exptl_absorpt_correction_T_min 0.491
_exptl_absorpt_correction_type multi-scan
_exptl_crystal_colour colorless
_exptl_crystal_density_diffrn 1.630
_exptl_crystal_density_method 'not measured'
_exptl_crystal_description block
_exptl_crystal_F_000 2648
_exptl_crystal_size_max 0.28
_exptl_crystal_size_mid 0.25
_exptl_crystal_size_min 0.21
_platon_squeeze_details
;
;
_refine_diff_density_max 1.454
_refine_diff_density_min -1.167
_refine_diff_density_rms 0.200
_refine_ls_extinction_method none
_refine_ls_goodness_of_fit_ref 1.056
_refine_ls_hydrogen_treatment mixed
_refine_ls_matrix_type full
_refine_ls_number_parameters 343
_refine_ls_number_reflns 5230
_refine_ls_number_restraints 67
_refine_ls_restrained_S_all 1.067
_refine_ls_R_factor_all 0.0736
_refine_ls_R_factor_gt 0.0510
_refine_ls_shift/su_max 0.001
_refine_ls_shift/su_mean 0.000
_refine_ls_structure_factor_coef Fsqd
_refine_ls_weighting_details 'calc w=1/[\s^2^(Fo^2^)+(0.0783P)^2^+9.6161P] where P=(Fo^2^+2Fc^2^)/3'
_refine_ls_weighting_scheme calc
_refine_ls_wR_factor_gt 0.1390
_refine_ls_wR_factor_ref 0.1527
_reflns_number_gt 3848
_reflns_number_total 5230
_reflns_threshold_expression >2sigma(I)
_cod_data_source_file c5ce02444g2.cif
_cod_data_source_block 1
_cod_depositor_comments
;
The following automatic conversions were performed:

'_symmetry_cell_setting' value 'Monoclinic' changed to 'monoclinic'
according to
/usr/data/users/saulius/crontab/automatic-downloads/rss-feeds/RSC/lib/dictionaries/cif_core.dic
dictionary named 'cif_core.dic' version 2.4.2 from 2011-04-26.

'_exptl_absorpt_correction_type' value 'Multi-scan' changed to
'multi-scan' according to
/usr/data/users/saulius/crontab/automatic-downloads/rss-feeds/RSC/lib/dictionaries/cif_core.dic
dictionary named 'cif_core.dic' version 2.4.2 from 2011-04-26.

Automatic conversion script
Id: cif_fix_values 4268 2015-11-12 08:31:59Z antanas 

 Adding full bibliography for 7224080--7224081.cif.
;
_cod_original_cell_volume 5478.8(13)
_cod_original_sg_symbol_H-M C2/c
_cod_database_code 7224081

loop_
_symmetry_equiv_pos_as_xyz
'x, y, z'
'-x, y, -z+1/2'
'x+1/2, y+1/2, z'
'-x+1/2, y+1/2, -z+1/2'
'-x, -y, -z'
'x, -y, z-1/2'
'-x+1/2, -y+1/2, -z'
'x+1/2, -y+1/2, z-1/2'

loop_
_atom_site_label
_atom_site_type_symbol
_atom_site_fract_x
_atom_site_fract_y
_atom_site_fract_z
_atom_site_U_iso_or_equiv
_atom_site_adp_type
_atom_site_occupancy
_atom_site_symmetry_multiplicity
_atom_site_calc_flag
_atom_site_refinement_flags
Tb1 Tb 0.812996(13) 0.31757(3) 0.50692(2) 0.02360(15) Uani 1 1 d .
O5 O 0.8574(3) 0.3067(4) 0.3846(5) 0.0494(17) Uani 1 1 d U
C6 C 0.6254(3) 0.5016(6) 0.1744(5) 0.0327(19) Uani 1 1 d .
C2 C 0.6947(3) 0.4175(5) 0.2612(5) 0.0269(17) Uani 1 1 d .
C3 C 0.7246(3) 0.4754(6) 0.2196(5) 0.0303(18) Uani 1 1 d .
H3 H 0.7577 0.4677 0.2361 0.036 Uiso 1 1 calc R
C4 C 0.7062(3) 0.5455(6) 0.1530(5) 0.0286(17) Uani 1 1 d .
C5 C 0.6573(3) 0.5600(6) 0.1334(5) 0.0335(19) Uani 1 1 d .
H5 H 0.6450 0.6097 0.0919 0.040 Uiso 1 1 calc R
C7 C 0.6457(3) 0.4280(6) 0.2352(5) 0.0305(19) Uani 1 1 d .
H7 H 0.6257 0.3843 0.2592 0.037 Uiso 1 1 calc R
C10 C 0.5414(3) 0.4402(7) 0.1450(7) 0.046(2) Uani 1 1 d .
H10 H 0.5530 0.3762 0.1546 0.055 Uiso 1 1 calc R
C14 C 0.5544(3) 0.6111(7) 0.1350(8) 0.057(3) Uani 1 1 d .
H14 H 0.5752 0.6644 0.1362 0.069 Uiso 1 1 calc R
C9 C 0.5734(3) 0.5176(6) 0.1511(6) 0.037(2) Uani 1 1 d .
C12 C 0.4739(3) 0.5490(7) 0.1104(7) 0.048(2) Uani 1 1 d .
C11 C 0.4921(3) 0.4558(7) 0.1249(7) 0.048(2) Uani 1 1 d .
H11 H 0.4713 0.4023 0.1212 0.057 Uiso 1 1 calc R
C13 C 0.5067(4) 0.6279(8) 0.1177(9) 0.065(3) Uani 1 1 d .
H13 H 0.4953 0.6922 0.1104 0.077 Uiso 1 1 calc R
C15 C 0.4238(3) 0.5681(7) 0.0915(7) 0.049(2) Uani 1 1 d .
N4 N 0.3895(3) 0.5012(6) 0.0797(5) 0.050(2) Uani 1 1 d .
N2 N 0.3549(4) 0.6382(9) 0.0666(9) 0.091(4) Uani 1 1 d .
N3 N 0.3457(3) 0.5439(8) 0.0631(6) 0.063(2) Uani 1 1 d .
N1 N 0.4023(4) 0.6544(8) 0.0828(10) 0.092(4) Uani 1 1 d .
C1 C 0.7149(3) 0.3478(6) 0.3379(5) 0.0276(18) Uani 1 1 d .
O1 O 0.6892(2) 0.2802(4) 0.3585(4) 0.0335(13) Uani 1 1 d .
O2 O 0.7572(2) 0.3637(4) 0.3760(4) 0.0387(14) Uani 1 1 d .
C8 C 0.7383(3) 0.6008(6) 0.1019(5) 0.0285(18) Uani 1 1 d .
O3 O 0.7809(2) 0.5751(4) 0.1105(4) 0.0403(15) Uani 1 1 d .
C17 C 0.8503(7) 0.3293(11) 0.3042(12) 0.102(3) Uani 1 1 d U
N5 N 0.8753(5) 0.3618(9) 0.2501(9) 0.096(3) Uani 1 1 d U
C18 C 0.8651(6) 0.3905(13) 0.1591(11) 0.117(4) Uani 1 1 d U
H18A H 0.8941 0.4109 0.1388 0.176 Uiso 1 1 calc R
H18B H 0.8428 0.4446 0.1530 0.176 Uiso 1 1 calc R
H18C H 0.8510 0.3364 0.1212 0.176 Uiso 1 1 calc R
C19 C 0.9237(7) 0.3808(13) 0.2868(13) 0.130(4) Uani 1 1 d U
H19A H 0.9396 0.4046 0.2379 0.194 Uiso 1 1 calc R
H19B H 0.9390 0.3211 0.3124 0.194 Uiso 1 1 calc R
H19C H 0.9258 0.4296 0.3353 0.194 Uiso 1 1 calc R
O4 O 0.7224(2) 0.6712(4) 0.0489(4) 0.0344(14) Uani 1 1 d .
O6 O 0.8316(3) 0.4841(4) 0.4669(5) 0.0492(17) Uani 1 1 d .
C20 C 0.7996(5) 0.5488(7) 0.4421(7) 0.059(3) Uani 1 1 d .
N6 N 0.8080(4) 0.6286(7) 0.3996(7) 0.076(3) Uani 1 1 d .
C21 C 0.7674(6) 0.7004(9) 0.3749(11) 0.107(6) Uani 1 1 d .
H21A H 0.7781 0.7562 0.3435 0.160 Uiso 1 1 calc R
H21B H 0.7569 0.7220 0.4311 0.160 Uiso 1 1 calc R
H21C H 0.7412 0.6690 0.3345 0.160 Uiso 1 1 calc R
C22 C 0.8549(6) 0.6487(11) 0.3741(14) 0.126(7) Uani 1 1 d .
H22A H 0.8540 0.7115 0.3431 0.189 Uiso 1 1 calc R
H22B H 0.8624 0.5980 0.3327 0.189 Uiso 1 1 calc R
H22C H 0.8791 0.6499 0.4296 0.189 Uiso 1 1 calc R
O7 O 0.8892(2) 0.2127(5) 0.5581(5) 0.0485(16) Uani 1 1 d .
O8 O 0.8866(3) 0.3582(5) 0.6134(5) 0.0577(19) Uani 1 1 d .
O9 O 0.9397(3) 0.2523(7) 0.6816(7) 0.108(4) Uani 1 1 d .
N7 N 0.9063(3) 0.2746(7) 0.6177(7) 0.055(2) Uani 1 1 d .

loop_
_atom_site_aniso_label
_atom_site_aniso_U_11
_atom_site_aniso_U_22
_atom_site_aniso_U_33
_atom_site_aniso_U_23
_atom_site_aniso_U_13
_atom_site_aniso_U_12
Tb1 0.0253(2) 0.0211(2) 0.0250(2) 0.00205(15) 0.00606(15) 0.00096(15)
O5 0.050(4) 0.052(4) 0.051(3) 0.004(3) 0.024(3) 0.009(3)
C6 0.034(5) 0.033(5) 0.030(4) 0.003(4) -0.001(4) 0.000(4)
C2 0.029(5) 0.026(4) 0.023(4) 0.002(3) -0.003(3) 0.000(3)
C3 0.024(4) 0.035(5) 0.032(4) 0.008(3) 0.003(3) 0.005(3)
C4 0.033(5) 0.025(4) 0.029(4) 0.006(3) 0.009(3) -0.004(3)
C5 0.040(5) 0.030(5) 0.028(4) 0.009(3) -0.001(4) 0.002(4)
C7 0.032(5) 0.032(5) 0.028(4) 0.007(3) 0.008(3) -0.008(3)
C10 0.041(6) 0.027(5) 0.070(7) 0.013(4) 0.008(5) 0.001(4)
C14 0.032(6) 0.037(6) 0.102(9) 0.019(5) 0.010(6) -0.002(4)
C9 0.032(5) 0.038(5) 0.043(5) 0.006(4) 0.009(4) 0.001(4)
C12 0.033(5) 0.050(6) 0.059(6) 0.009(5) 0.003(4) -0.001(5)
C11 0.033(5) 0.040(6) 0.068(7) 0.003(5) 0.003(5) -0.011(4)
C13 0.040(6) 0.039(6) 0.112(10) 0.012(6) 0.008(6) 0.012(5)
C15 0.026(5) 0.050(6) 0.068(7) 0.011(5) 0.006(5) 0.000(4)
N4 0.027(4) 0.070(6) 0.049(5) 0.006(4) 0.000(4) 0.006(4)
N2 0.057(7) 0.087(8) 0.124(10) 0.011(7) 0.000(7) 0.031(6)
N3 0.044(6) 0.074(7) 0.073(6) 0.003(5) 0.009(5) 0.005(5)
N1 0.032(6) 0.067(7) 0.167(12) 0.013(7) -0.006(7) 0.004(5)
C1 0.031(5) 0.024(4) 0.028(4) 0.007(3) 0.003(4) 0.002(3)
O1 0.038(4) 0.031(3) 0.029(3) 0.007(2) 0.002(3) -0.002(3)
O2 0.029(3) 0.048(4) 0.037(3) 0.017(3) -0.001(3) -0.003(3)
C8 0.038(5) 0.027(4) 0.022(4) 0.000(3) 0.011(3) 0.002(4)
O3 0.037(4) 0.036(4) 0.053(4) 0.010(3) 0.024(3) 0.003(3)
C17 0.118(6) 0.113(6) 0.084(4) 0.029(5) 0.043(5) 0.024(5)
N5 0.109(6) 0.104(5) 0.084(5) 0.025(5) 0.042(5) 0.016(5)
C18 0.129(6) 0.125(6) 0.104(6) 0.018(5) 0.038(5) 0.020(5)
C19 0.138(6) 0.135(6) 0.120(6) 0.014(5) 0.033(5) 0.007(6)
O4 0.046(4) 0.025(3) 0.032(3) 0.006(2) 0.005(3) -0.002(3)
O6 0.060(5) 0.033(4) 0.057(4) 0.004(3) 0.014(4) -0.009(3)
C20 0.104(10) 0.028(5) 0.044(6) 0.009(4) 0.010(6) -0.004(6)
N6 0.112(10) 0.046(6) 0.070(7) 0.021(5) 0.016(6) 0.001(6)
C21 0.165(18) 0.051(8) 0.105(12) 0.020(7) 0.026(12) 0.020(9)
C22 0.108(14) 0.094(12) 0.188(19) 0.056(12) 0.058(14) 0.012(10)
O7 0.039(4) 0.054(4) 0.051(4) -0.010(3) 0.004(3) 0.006(3)
O8 0.048(4) 0.034(4) 0.083(5) 0.002(3) -0.011(4) 0.002(3)
O9 0.079(7) 0.098(8) 0.121(8) -0.009(6) -0.052(6) 0.027(5)
N7 0.038(5) 0.045(5) 0.074(6) 0.008(5) -0.007(5) -0.001(4)

loop_
_atom_type_symbol
_atom_type_description
_atom_type_scat_dispersion_real
_atom_type_scat_dispersion_imag
_atom_type_scat_source
C C 0.0033 0.0016 'International Tables Vol C Tables 4.2.6.8 and 6.1.1.4'
H H 0.0000 0.0000 'International Tables Vol C Tables 4.2.6.8 and 6.1.1.4'
N N 0.0061 0.0033 'International Tables Vol C Tables 4.2.6.8 and 6.1.1.4'
O O 0.0106 0.0060 'International Tables Vol C Tables 4.2.6.8 and 6.1.1.4'
Tb Tb -0.1723 4.1537 'International Tables Vol C Tables 4.2.6.8 and 6.1.1.4'

loop_
_geom_angle_atom_site_label_1
_geom_angle_atom_site_label_2
_geom_angle_atom_site_label_3
_geom_angle
_geom_angle_site_symmetry_1
_geom_angle_site_symmetry_3
O4 Tb1 O2 75.8(2) 4_645 .
O4 Tb1 O5 86.4(2) 4_645 .
O2 Tb1 O5 77.1(2) . .
O4 Tb1 O1 74.61(19) 4_645 7_656
O2 Tb1 O1 135.2(2) . 7_656
O5 Tb1 O1 133.0(2) . 7_656
O4 Tb1 O3 123.9(2) 4_645 6_566
O2 Tb1 O3 94.1(2) . 6_566
O5 Tb1 O3 145.8(2) . 6_566
O1 Tb1 O3 75.8(2) 7_656 6_566
O4 Tb1 O6 145.2(2) 4_645 .
O2 Tb1 O6 72.4(2) . .
O5 Tb1 O6 73.1(2) . .
O1 Tb1 O6 139.5(2) 7_656 .
O3 Tb1 O6 72.7(2) 6_566 .
O4 Tb1 O8 133.6(2) 4_645 .
O2 Tb1 O8 147.1(2) . .
O5 Tb1 O8 89.0(3) . .
O1 Tb1 O8 75.3(2) 7_656 .
O3 Tb1 O8 80.7(2) 6_566 .
O6 Tb1 O8 75.0(2) . .
O4 Tb1 O7 85.1(2) 4_645 .
O2 Tb1 O7 142.5(2) . .
O5 Tb1 O7 69.7(2) . .
O1 Tb1 O7 66.2(2) 7_656 .
O3 Tb1 O7 123.1(2) 6_566 .
O6 Tb1 O7 112.3(2) . .
O8 Tb1 O7 50.4(2) . .
O4 Tb1 O4 76.18(19) 4_645 6_566
O2 Tb1 O4 68.99(19) . 6_566
O5 Tb1 O4 144.6(2) . 6_566
O1 Tb1 O4 71.74(18) 7_656 6_566
O3 Tb1 O4 49.55(18) 6_566 6_566
O6 Tb1 O4 104.7(2) . 6_566
O8 Tb1 O4 125.2(2) . 6_566
O7 Tb1 O4 137.15(19) . 6_566
O4 Tb1 N7 108.6(2) 4_645 .
O2 Tb1 N7 157.8(2) . .
O5 Tb1 N7 81.4(3) . .
O1 Tb1 N7 65.4(2) 7_656 .
O3 Tb1 N7 100.6(3) 6_566 .
O6 Tb1 N7 96.1(2) . .
O8 Tb1 N7 25.5(2) . .
O7 Tb1 N7 25.4(2) . .
O4 Tb1 N7 133.2(2) 6_566 .
O4 Tb1 C8 100.7(2) 4_645 6_566
O2 Tb1 C8 80.9(2) . 6_566
O5 Tb1 C8 154.4(2) . 6_566
O1 Tb1 C8 72.4(2) 7_656 6_566
O3 Tb1 C8 24.2(2) 6_566 6_566
O6 Tb1 C8 88.0(2) . 6_566
O8 Tb1 C8 102.9(2) . 6_566
O7 Tb1 C8 135.0(2) . 6_566
O4 Tb1 C8 25.34(18) 6_566 6_566
N7 Tb1 C8 118.4(2) . 6_566
O4 Tb1 Tb1 41.96(15) 4_645 7_656
O2 Tb1 Tb1 67.14(14) . 7_656
O5 Tb1 Tb1 121.68(18) . 7_656
O1 Tb1 Tb1 68.32(14) 7_656 7_656
O3 Tb1 Tb1 82.89(14) 6_566 7_656
O6 Tb1 Tb1 130.56(17) . 7_656
O8 Tb1 Tb1 142.79(18) . 7_656
O7 Tb1 Tb1 117.10(16) . 7_656
O4 Tb1 Tb1 34.22(11) 6_566 7_656
N7 Tb1 Tb1 130.94(17) . 7_656
C8 Tb1 Tb1 59.04(16) 6_566 7_656
C17 O5 Tb1 134.8(10) . .
C7 C6 C5 116.5(8) . .
C7 C6 C9 122.7(8) . .
C5 C6 C9 120.8(7) . .
C3 C2 C7 119.3(7) . .
C3 C2 C1 120.3(7) . .
C7 C2 C1 120.3(7) . .
C2 C3 C4 120.9(7) . .
C5 C4 C3 118.8(7) . .
C5 C4 C8 120.7(7) . .
C3 C4 C8 120.5(7) . .
C4 C5 C6 122.0(7) . .
C2 C7 C6 122.2(7) . .
C9 C10 C11 121.4(9) . .
C13 C14 C9 122.2(9) . .
C10 C9 C14 117.1(9) . .
C10 C9 C6 121.5(8) . .
C14 C9 C6 121.3(8) . .
C11 C12 C13 117.7(9) . .
C11 C12 C15 122.4(9) . .
C13 C12 C15 119.8(9) . .
C12 C11 C10 120.7(9) . .
C14 C13 C12 120.7(9) . .
N1 C15 N4 106.4(9) . .
N1 C15 C12 127.7(10) . .
N4 C15 C12 125.9(9) . .
C15 N4 N3 111.0(9) . .
N3 N2 N1 110.9(9) . .
N2 N3 N4 104.0(9) . .
C15 N1 N2 107.6(10) . .
O1 C1 O2 125.4(7) . .
O1 C1 C2 118.9(7) . .
O2 C1 C2 115.7(7) . .
C1 O1 Tb1 135.6(5) . 7_656
C1 O2 Tb1 140.8(5) . .
O3 C8 O4 120.8(7) . .
O3 C8 C4 118.8(7) . .
O4 C8 C4 120.4(8) . .
O3 C8 Tb1 52.1(4) . 6_565
O4 C8 Tb1 68.7(4) . 6_565
C4 C8 Tb1 170.5(6) . 6_565
C8 O3 Tb1 103.7(5) . 6_565
O5 C17 N5 134.8(19) . .
C17 N5 C18 132.6(17) . .
C17 N5 C19 117.2(16) . .
C18 N5 C19 110.1(14) . .
C8 O4 Tb1 162.7(5) . 4_655
C8 O4 Tb1 86.0(5) . 6_565
Tb1 O4 Tb1 103.82(19) 4_655 6_565
C20 O6 Tb1 122.7(7) . .
O6 C20 N6 122.3(12) . .
C20 N6 C22 122.0(12) . .
C20 N6 C21 117.5(12) . .
C22 N6 C21 120.5(10) . .
N7 O7 Tb1 91.8(5) . .
N7 O8 Tb1 98.6(5) . .
O9 N7 O7 120.5(9) . .
O9 N7 O8 122.0(9) . .
O7 N7 O8 117.3(8) . .
O9 N7 Tb1 164.6(9) . .
O7 N7 Tb1 62.9(5) . .
O8 N7 Tb1 55.9(4) . .

loop_
_geom_bond_atom_site_label_1
_geom_bond_atom_site_label_2
_geom_bond_distance
_geom_bond_site_symmetry_2
Tb1 O4 2.305(5) 4_645
Tb1 O2 2.330(5) .
Tb1 O5 2.353(6) .
Tb1 O1 2.371(5) 7_656
Tb1 O3 2.384(5) 6_566
Tb1 O6 2.414(6) .
Tb1 O8 2.427(7) .
Tb1 O7 2.579(6) .
Tb1 O4 2.741(6) 6_566
Tb1 N7 2.897(8) .
Tb1 C8 2.935(8) 6_566
Tb1 Tb1 3.9805(9) 7_656
O5 C17 1.189(16) .
C6 C7 1.389(11) .
C6 C5 1.410(11) .
C6 C9 1.464(12) .
C2 C3 1.370(11) .
C2 C7 1.376(11) .
C2 C1 1.494(10) .
C3 C4 1.391(10) .
C4 C5 1.374(11) .
C4 C8 1.475(11) .
C10 C9 1.380(12) .
C10 C11 1.389(13) .
C14 C13 1.349(14) .
C14 C9 1.382(12) .
C12 C11 1.367(13) .
C12 C13 1.408(14) .
C12 C15 1.417(13) .
C15 N1 1.315(13) .
C15 N4 1.318(12) .
N4 N3 1.351(11) .
N2 N3 1.304(13) .
N2 N1 1.336(14) .
C1 O1 1.240(10) .
C1 O2 1.245(10) .
O1 Tb1 2.371(5) 7_656
C8 O3 1.239(10) .
C8 O4 1.259(9) .
C8 Tb1 2.935(8) 6_565
O3 Tb1 2.384(5) 6_565
C17 N5 1.228(18) .
N5 C18 1.358(17) .
N5 C19 1.40(2) .
O4 Tb1 2.305(5) 4_655
O4 Tb1 2.741(6) 6_565
O6 C20 1.268(12) .
C20 N6 1.288(12) .
N6 C22 1.466(18) .
N6 C21 1.499(17) .
O7 N7 1.241(10) .
O8 N7 1.259(10) .
O9 N7 1.238(10) .

loop_
_platon_squeeze_void_nr
_platon_squeeze_void_average_x
_platon_squeeze_void_average_y
_platon_squeeze_void_average_z
_platon_squeeze_void_volume
_platon_squeeze_void_count_electrons
_platon_squeeze_void_content
1 0.500 0.000 0.029 341 77 ' '
2 0.000 0.500 0.634 341 77 ' '
